data_1557073
loop_
_publ_author_name
'Polamo, Mika'
'Leskela, Markku'

_publ_section_title
;
 Formation of Tetrahydrofuran Adducts of LiZrCl5 in the Reaction of
 Li(NPh2) and ZrCl4: Crystal Structures of [Li(thf)4][ZrCl5(thf)] and
 Li(thf)3-mu-Cl-ZrCl4(thf).
;
_journal_name_full 'Acta Chemica Scandinavica'
_journal_page_first 44
_journal_page_last 48
_journal_paper_doi 10.3891/acta.chem.scand.51-0044
_journal_volume 51
_journal_year 1997
_chemical_formula_sum 'C16 H32 Cl5 Li O4 Zr'
_chemical_formula_weight 563.83
_space_group_IT_number 14
_space_group_name_Hall '-P 2yn'
_space_group_name_H-M_alt 'P 1 21/n 1'
_symmetry_cell_setting monoclinic
_symmetry_Int_Tables_number 14
_symmetry_space_group_name_Hall '-P 2yn'
_symmetry_space_group_name_H-M 'P 1 21/n 1'
_cell_angle_alpha 90.
_cell_angle_beta 90.37(5)
_cell_angle_gamma 90.
_cell_formula_units_Z 4
_cell_length_a 11.320(6)
_cell_length_b 17.686(7)
_cell_length_c 13.622(9)
_cell_volume 2727(3)
_diffrn_ambient_temperature 193
_diffrn_radiation_probe x-ray
_diffrn_radiation_type MoK\a
_diffrn_radiation_wavelength 0.71073
_exptl_absorpt_coefficient_mu 0.981
_exptl_crystal_density_diffrn 1.482
_exptl_crystal_F_000 1152
_refine_ls_goodness_of_fit_ref 1.039
_refine_ls_number_parameters 261
_refine_ls_number_reflns 4909
_refine_ls_R_factor_all 0.0451
_refine_ls_R_factor_gt 0.0391
_refine_ls_wR_factor_gt 0.0875
_refine_ls_wR_factor_ref 0.0904
_cod_data_source_file Acta-Chem-Scand-1997-51-44-2.cif
_cod_data_source_block 2
_cod_depositor_comments
;
No thermal values given in the paper
Arbitrarily values Uiso set to 0.03
;
_cod_original_cell_volume 2527(2)
_cod_original_sg_symbol_H-M 'P 21/n'
_cod_database_code 1557073

loop_
_space_group_symop_id
_space_group_symop_operation_xyz
1 x,y,z
2 1/2-x,1/2+y,1/2-z
3 -x,-y,-z
4 1/2+x,1/2-y,1/2+z

loop_
_atom_site_label
_atom_site_type_symbol
_atom_site_thermal_displace_type
_atom_site_fract_x
_atom_site_fract_y
_atom_site_fract_z
_atom_site_occupancy
_atom_site_U_iso_or_equiv
_atom_site_calc_flag
_atom_site_refinement_flags
_atom_site_disorder_assembly
_atom_site_disorder_group
Zr1 Zr Uiso 0.23250(10) 0.41290(10) 0.82270(10) 1.000 0.0300 . . . .
Cl1 Cl Uiso 0.01730(10) 0.43270(10) 0.78110(10) 1.000 0.0300 . . . .
Cl2 Cl Uiso 0.27950(10) 0.49270(10) 0.67180(10) 1.000 0.0300 . . . .
Cl3 Cl Uiso 0.43790(10) 0.41130(10) 0.87770(10) 1.000 0.0300 . . . .
Cl4 Cl Uiso 0.17570(10) 0.35090(10) 0.98710(10) 1.000 0.0300 . . . .
Cl5 Cl Uiso 0.24050(10) 0.29730(10) 0.72370(10) 1.000 0.0300 . . . .
O11 O Uiso 0.2156(2) 0.52060(10) 0.9132(2) 1.000 0.0300 . . . .
C11 C Uiso 0.1656(4) 0.5918(2) 0.8726(3) 1.000 0.0300 . . . .
C12 C Uiso 0.1531(3) 0.6419(2) 0.9671(3) 1.000 0.0300 . . . .
C13 C Uiso 0.2487(3) 0.6159(2) 1.0407(3) 1.000 0.0300 . . . .
C14 C Uiso 0.2512(3) 0.5316(2) 1.0250(3) 1.000 0.0300 . . . .
O21 O Uiso -0.2404(2) 0.36810(10) 0.6708(2) 1.000 0.0300 . . . .
C21 C Uiso -0.3379(3) 0.3163(2) 0.6747(3) 1.000 0.0300 . . . .
C22 C Uiso -0.4250(4) 0.3451(2) 0.5951(3) 1.000 0.0300 . . . .
C23 C Uiso -0.4053(3) 0.4295(2) 0.5969(3) 1.000 0.0300 . . . .
C24 C Uiso -0.2854(4) 0.4406(2) 0.6414(4) 1.000 0.0300 . . . .
O31 O Uiso -0.0322(2) 0.3596(2) 0.5183(2) 1.000 0.0300 . . . .
C31 C Uiso 0.0749(5) 0.3902(4) 0.4778(4) 1.000 0.0300 . . . .
C32 C Uiso 0.0906(5) 0.3637(4) 0.3716(5) 1.000 0.0300 . . . .
C33 C Uiso -0.0058(4) 0.3085(3) 0.3524(4) 1.000 0.0300 . . . .
C34 C Uiso -0.0974(4) 0.3289(2) 0.4302(3) 1.000 0.0300 . . . .
O41 O Uiso -0.0644(2) 0.24200(10) 0.7097(2) 1.000 0.0300 . . . .
C41 C Uiso -0.0623(4) 0.2192(2) 0.8183(3) 1.000 0.0300 . . . .
C42 C Uiso -0.0396(6) 0.1359(2) 0.8201(4) 1.000 0.0300 . . . .
C43 C Uiso -0.0648(6) 0.1105(2) 0.7093(4) 1.000 0.0300 . . . .
C44 C Uiso -0.0331(4) 0.1782(2) 0.6449(3) 1.000 0.0300 . . . .
Li1 Li Uiso -0.0749(5) 0.3440(3) 0.6630(4) 1.000 0.0300 . . . .

loop_
_atom_type_symbol
_atom_type_description
_atom_type_scat_dispersion_real
_atom_type_scat_dispersion_imag
_atom_type_scat_source
C C 0.0033 0.0016 ' International Tables Vol C Tables 4.2.6.8 and 6.1.1.4'
Cl Cl 0.1484 0.1585 ' International Tables Vol C Tables 4.2.6.8 and 6.1.1.4'
Li Li -0.0003 0.0001 ' International Tables Vol C Tables 4.2.6.8 and 6.1.1.4'
O O 0.0106 0.0060 ' International Tables Vol C Tables 4.2.6.8 and 6.1.1.4'
Zr Zr -2.9673 0.5597 ' International Tables Vol C Tables 4.2.6.8 and 6.1.1.4'

loop_
_geom_angle_atom_site_label_1
_geom_angle_atom_site_label_2
_geom_angle_atom_site_label_3
_geom_angle
_geom_angle_site_symmetry_1
_geom_angle_site_symmetry_2
_geom_angle_site_symmetry_3
_geom_angle_publ_flag
Cl1 Zr1 Cl2 87.04(7) . . . yes
Cl1 Zr1 Cl3 171.27(9) . . . yes
Cl1 Zr1 Cl4 90.47(7) . . . yes
Cl1 Zr1 Cl5 91.79(7) . . . yes
Cl1 Zr1 O11 85.48(9) . . . yes
Cl2 Zr1 Cl3 92.90(7) . . . yes
Cl2 Zr1 Cl4 171.49(9) . . . yes
Cl2 Zr1 Cl5 90.54(8) . . . yes
Cl2 Zr1 O11 89.55(10) . . . yes
Cl3 Zr1 Cl4 88.33(8) . . . yes
Cl3 Zr1 Cl5 96.94(7) . . . yes
Cl3 Zr1 O11 85.79(9) . . . yes
Cl4 Zr1 Cl5 97.67(9) . . . yes
Cl4 Zr1 O11 82.14(9) . . . yes
Cl5 Zr1 O11 177.26(8) . . . yes
Zr1 O11 C11 122.7(2) . . . yes
Zr1 O11 C14 126.95(17) . . . yes
C11 O11 C14 110.3(2) . . . yes
O11 C11 C12 102.1(3) . . . yes
C11 C12 C13 107.4(3) . . . no
C12 C13 C14 102.5(3) . . . no
O11 C14 C13 104.7(3) . . . yes
C21 O21 C24 108.0(3) . . . yes
O21 C21 C22 104.5(3) . . . yes
C21 C22 C23 102.8(3) . . . no
C22 C23 C24 105.7(3) . . . no
O21 C24 C23 108.4(3) . . . yes
C31 O31 C34 103.9(3) . . . yes
O31 C31 C32 110.5(5) . . . yes
C31 C32 C33 106.1(5) . . . no
C32 C33 C34 102.9(4) . . . no
O31 C34 C33 107.8(3) . . . yes
C41 O41 C44 111.9(2) . . . yes
O41 C41 C42 106.1(3) . . . yes
C41 C42 C43 103.4(4) . . . no
C42 C43 C44 106.3(3) . . . no
O41 C44 C43 101.4(3) . . . yes

loop_
_geom_bond_atom_site_label_1
_geom_bond_atom_site_label_2
_geom_bond_distance
_geom_bond_site_symmetry_1
_geom_bond_site_symmetry_2
_geom_bond_publ_flag
Zr1 Cl1 2.522(2) . . yes
Zr1 Cl2 2.552(3) . . yes
Zr1 Cl3 2.438(2) . . yes
Zr1 Cl4 2.579(3) . . yes
Zr1 Cl5 2.451(3) . . yes
Zr1 O11 2.278(3) . . yes
O11 C11 1.486(4) . . yes
O11 C14 1.585(5) . . yes
C11 C12 1.570(6) . . no
C12 C13 1.541(5) . . no
C13 C14 1.507(5) . . no
O21 C21 1.436(4) . . yes
O21 C24 1.436(4) . . yes
C21 C22 1.547(6) . . no
C22 C23 1.509(5) . . no
C23 C24 1.496(6) . . no
O31 C31 1.441(6) . . yes
O31 C34 1.506(5) . . yes
C31 C32 1.532(9) . . no
C32 C33 1.486(8) . . no
C33 C34 1.531(7) . . no
O41 C41 1.533(5) . . yes
O41 C44 1.477(4) . . yes
C41 C42 1.496(5) . . no
C42 C43 1.599(8) . . no
C43 C44 1.528(6) . . no

loop_
_geom_torsion_atom_site_label_1
_geom_torsion_atom_site_label_2
_geom_torsion_atom_site_label_3
_geom_torsion_atom_site_label_4
_geom_torsion
_geom_torsion_site_symmetry_1
_geom_torsion_site_symmetry_2
_geom_torsion_site_symmetry_3
_geom_torsion_site_symmetry_4
_geom_torsion_publ_flag
Cl1 Zr1 O11 C11 -51.4(3) . . . . no
Cl1 Zr1 O11 C14 127.6(2) . . . . no
Cl2 Zr1 O11 C11 35.7(3) . . . . no
Cl2 Zr1 O11 C14 -145.4(2) . . . . no
Cl3 Zr1 O11 C11 128.6(3) . . . . no
Cl3 Zr1 O11 C14 -52.5(2) . . . . no
Cl4 Zr1 O11 C11 -142.5(3) . . . . no
Cl4 Zr1 O11 C14 36.4(2) . . . . no
Zr1 O11 C11 C12 170.3(2) . . . . no
C14 O11 C11 C12 -8.7(4) . . . . no
Zr1 O11 C14 C13 167.3(2) . . . . no
C11 O11 C14 C13 -13.7(3) . . . . no
O11 C11 C12 C13 28.3(4) . . . . no
C11 C12 C13 C14 -37.3(4) . . . . no
C12 C13 C14 O11 30.2(3) . . . . no
C24 O21 C21 C22 30.9(4) . . . . no
C21 O21 C24 C23 -17.3(5) . . . . no
O21 C21 C22 C23 -32.2(4) . . . . no
C21 C22 C23 C24 21.6(4) . . . . no
C22 C23 C24 O21 -4.0(5) . . . . no
C34 O31 C31 C32 -12.7(6) . . . . no
C31 O31 C34 C33 26.8(5) . . . . no
O31 C31 C32 C33 -6.0(7) . . . . no
C31 C32 C33 C34 21.5(6) . . . . no
C32 C33 C34 O31 -30.3(5) . . . . no
C44 O41 C41 C42 -5.3(5) . . . . no
C41 O41 C44 C43 23.9(4) . . . . no
O41 C41 C42 C43 -15.1(5) . . . . no
C41 C42 C43 C44 30.4(6) . . . . no
C42 C43 C44 O41 -32.7(5) . . . . no
